data_1529429
loop_
_publ_author_name
'Yang, Zhong-Jin'
'Ge, Wei-Zhi'
'Li, Qiu-Ying'
'Lu, Yaxin'
'Gong, Jian-Miao'
'Kuang, Bei-Jia'
'Xi, Xiaonan'
'Wu, Haiting'
'Zhang, Quan'
'Chen, Yue'

_publ_section_title
;
 Syntheses and Biological Evaluation of Costunolide, Parthenolide, and
 Their Fluorinated Analogues.
;
_journal_issue 17
_journal_name_full 'Journal of medicinal chemistry'
_journal_page_first 7007
_journal_page_last 7020
_journal_paper_doi 10.1021/acs.jmedchem.5b00915
_journal_volume 58
_journal_year 2015
_chemical_absolute_configuration ad
_chemical_formula_moiety 'C15 H17 F3 O3'
_chemical_formula_sum 'C15 H17 F3 O3'
_chemical_formula_weight 302.28
_space_group_crystal_system orthorhombic
_space_group_IT_number 19
_space_group_name_Hall 'P 2ac 2ab'
_space_group_name_H-M_alt 'P 21 21 21'
_symmetry_space_group_name_Hall 'P 2ac 2ab'
_symmetry_space_group_name_H-M 'P 21 21 21'
_atom_sites_solution_hydrogens geom
_atom_sites_solution_primary direct
_atom_sites_solution_secondary difmap
_audit_creation_method SHELXL-2014/7
_cell_angle_alpha 90
_cell_angle_beta 90
_cell_angle_gamma 90
_cell_formula_units_Z 4
_cell_length_a 8.511(4)
_cell_length_b 11.945(6)
_cell_length_c 14.173(7)
_cell_measurement_reflns_used 1183
_cell_measurement_temperature 173(2)
_cell_measurement_theta_max 42.30
_cell_measurement_theta_min 6.10
_cell_volume 1440.9(12)
_computing_cell_refinement 'CrystalClear-SM Expert 2.1 b42'
_computing_data_collection 'CrystalClear-SM Expert 2.1 b42 (Rigaku, 2015)'
_computing_data_reduction 'CrystalClear-SM Expert 2.1 b42'
_computing_molecular_graphics 'CrystalStructure 4.1'
_computing_publication_material 'CrystalStructure 4.1 (Rigaku, 2014)'
_computing_structure_refinement 'SHELXL-2014/7 (Sheldrick, 2014)'
_computing_structure_solution 'SIR2011 (Burla, et al., 2012)'
_diffrn_ambient_temperature 173(2)
_diffrn_detector_area_resol_mean 5.814
_diffrn_measured_fraction_theta_full 0.996
_diffrn_measured_fraction_theta_max 0.996
_diffrn_measurement_device_type 'Rigaku XtaLAB P200'
_diffrn_measurement_method \w
_diffrn_radiation_type CuK\a
_diffrn_radiation_wavelength 1.54187
_diffrn_reflns_av_R_equivalents 0.0226
_diffrn_reflns_av_unetI/netI 0.0134
_diffrn_reflns_laue_measured_fraction_full 0.996
_diffrn_reflns_laue_measured_fraction_max 0.996
_diffrn_reflns_limit_h_max 10
_diffrn_reflns_limit_h_min -10
_diffrn_reflns_limit_k_max 15
_diffrn_reflns_limit_k_min -14
_diffrn_reflns_limit_l_max 17
_diffrn_reflns_limit_l_min -15
_diffrn_reflns_number 14966
_diffrn_reflns_point_group_measured_fraction_full 0.997
_diffrn_reflns_point_group_measured_fraction_max 0.990
_diffrn_reflns_theta_full 67.687
_diffrn_reflns_theta_max 77.691
_diffrn_reflns_theta_min 6.065
_exptl_absorpt_coefficient_mu 1.045
_exptl_absorpt_correction_T_max 0.901
_exptl_absorpt_correction_T_min 0.702
_exptl_absorpt_correction_type multi-scan
_exptl_absorpt_process_details 'REQAB (Rigaku, 1998)'
_exptl_crystal_colour colorless
_exptl_crystal_density_diffrn 1.393
_exptl_crystal_density_method 'not measured'
_exptl_crystal_description plate
_exptl_crystal_F_000 632
_exptl_crystal_size_max 0.240
_exptl_crystal_size_mid 0.220
_exptl_crystal_size_min 0.100
_refine_diff_density_max 0.180
_refine_diff_density_min -0.128
_refine_diff_density_rms 0.026
_refine_ls_abs_structure_details
; 
 Flack x determined using 1212 quotients [(I+)-(I-)]/[(I+)+(I-)] 
 (Parsons, Flack and Wagner, Acta Cryst. B69 (2013) 249-259). 
;
_refine_ls_abs_structure_Flack 0.02(2)
_refine_ls_extinction_coef 0.0013(3)
_refine_ls_extinction_expression Fc^*^=kFc[1+0.001xFc^2^\l^3^/sin(2\q)]^-1/4^
_refine_ls_extinction_method 'SHELXL-2014/7 (Sheldrick 2014'
_refine_ls_goodness_of_fit_ref 1.040
_refine_ls_hydrogen_treatment constr
_refine_ls_matrix_type full
_refine_ls_number_parameters 192
_refine_ls_number_reflns 3034
_refine_ls_number_restraints 0
_refine_ls_restrained_S_all 1.040
_refine_ls_R_factor_all 0.0268
_refine_ls_R_factor_gt 0.0254
_refine_ls_shift/su_max 0.000
_refine_ls_shift/su_mean 0.000
_refine_ls_structure_factor_coef Fsqd
_refine_ls_weighting_details 'w=1/[\s^2^(Fo^2^)+(0.0303P)^2^+0.2584P] where P=(Fo^2^+2Fc^2^)/3'
_refine_ls_weighting_scheme calc
_refine_ls_wR_factor_gt 0.0657
_refine_ls_wR_factor_ref 0.0667
_reflns_Friedel_coverage 0.725
_reflns_friedel_fraction_full 0.998
_reflns_friedel_fraction_max 0.982
_reflns_number_gt 2906
_reflns_number_total 3034
_reflns_threshold_expression 'I > 2\s(I)'
_cod_data_source_file jm5b00915_si_002.cif
_cod_data_source_block shelxl
_cod_depositor_comments 'Adding full bibliography for 1529429.cif.'
_cod_database_code 1529429
_shelx_shelxl_version_number 2014/7
_shelx_space_group_comment
; 
The symmetry employed for this shelxl refinement is uniquely defined 
by the following loop, which should always be used as a source of 
symmetry information in preference to the above space-group names. 
They are only intended as comments. 
;
_shelx_estimated_absorpt_t_min 0.787
_shelx_estimated_absorpt_t_max 0.903

loop_
_space_group_symop_operation_xyz
'x, y, z'
'x+1/2, -y+1/2, -z'
'-x, y+1/2, -z+1/2'
'-x+1/2, -y, z+1/2'

loop_
_atom_site_label
_atom_site_type_symbol
_atom_site_fract_x
_atom_site_fract_y
_atom_site_fract_z
_atom_site_U_iso_or_equiv
_atom_site_adp_type
_atom_site_occupancy
_atom_site_site_symmetry_order
_atom_site_calc_flag
_atom_site_refinement_flags_posn
_atom_site_refinement_flags_adp
F1 F 0.73303(17) 0.30646(9) 0.34369(9) 0.0559(3) Uani 1 1 d . .
F2 F 0.84848(14) 0.44270(11) 0.27199(9) 0.0567(3) Uani 1 1 d . .
F3 F 0.66192(18) 0.35166(10) 0.20460(8) 0.0608(4) Uani 1 1 d . .
O1 O 0.46468(14) 0.36831(11) 0.66377(8) 0.0383(3) Uani 1 1 d . .
O2 O 0.61058(19) 0.25890(13) 0.75736(10) 0.0536(4) Uani 1 1 d . .
O3 O 0.19546(14) 0.45886(13) 0.55417(10) 0.0470(3) Uani 1 1 d . .
C1 C 0.48967(18) 0.44614(14) 0.58570(11) 0.0304(3) Uani 1 1 d . .
H1 H 0.5011 0.5243 0.6101 0.036 Uiso 1 1 calc R U
C2 C 0.64402(19) 0.40737(13) 0.53878(11) 0.0298(3) Uani 1 1 d . .
H2 H 0.6166 0.3486 0.4913 0.036 Uiso 1 1 calc R U
C3 C 0.7255(2) 0.35007(14) 0.61991(11) 0.0323(3) Uani 1 1 d . .
C4 C 0.6016(2) 0.31826(15) 0.68894(12) 0.0368(4) Uani 1 1 d . .
C5 C 0.35225(18) 0.43869(15) 0.51960(11) 0.0325(3) Uani 1 1 d . .
H5 H 0.3596 0.3760 0.4730 0.039 Uiso 1 1 calc R U
C6 C 0.2620(2) 0.53595(16) 0.48567(13) 0.0382(4) Uani 1 1 d . .
C7 C 0.1977(2) 0.52927(18) 0.38612(14) 0.0438(4) Uani 1 1 d . .
H7A H 0.1037 0.5777 0.3807 0.053 Uiso 1 1 calc R U
H7B H 0.1655 0.4513 0.3723 0.053 Uiso 1 1 calc R U
C8 C 0.3225(2) 0.56702(16) 0.31377(13) 0.0440(4) Uani 1 1 d . .
H8A H 0.2685 0.5864 0.2541 0.053 Uiso 1 1 calc R U
H8B H 0.3733 0.6360 0.3377 0.053 Uiso 1 1 calc R U
C9 C 0.4486(2) 0.48245(14) 0.29245(12) 0.0370(4) Uani 1 1 d . .
H9 H 0.4220 0.4258 0.2482 0.044 Uiso 1 1 calc R U
C10 C 0.5932(2) 0.47771(13) 0.32836(11) 0.0309(3) Uani 1 1 d . .
C11 C 0.6588(2) 0.55394(14) 0.40403(11) 0.0323(3) Uani 1 1 d . .
H11A H 0.5715 0.6001 0.4289 0.039 Uiso 1 1 calc R U
H11B H 0.7349 0.6055 0.3740 0.039 Uiso 1 1 calc R U
C12 C 0.7411(2) 0.49699(16) 0.48828(12) 0.0355(4) Uani 1 1 d . .
H12A H 0.8396 0.4623 0.4655 0.043 Uiso 1 1 calc R U
H12B H 0.7701 0.5554 0.5347 0.043 Uiso 1 1 calc R U
C13 C 0.8764(2) 0.33072(15) 0.63630(14) 0.0416(4) Uani 1 1 d . .
H13A H 0.9080 0.2956 0.6934 0.050 Uiso 1 1 calc R U
H13B H 0.9530 0.3519 0.5910 0.050 Uiso 1 1 calc R U
C14 C 0.2822(3) 0.65254(18) 0.52504(16) 0.0536(5) Uani 1 1 d . .
H14A H 0.3263 0.6480 0.5888 0.064 Uiso 1 1 calc R U
H14B H 0.1799 0.6901 0.5274 0.064 Uiso 1 1 calc R U
H14C H 0.3537 0.6952 0.4844 0.064 Uiso 1 1 calc R U
C15 C 0.7073(2) 0.39473(15) 0.28779(13) 0.0405(4) Uani 1 1 d . .

loop_
_atom_site_aniso_label
_atom_site_aniso_U_11
_atom_site_aniso_U_22
_atom_site_aniso_U_33
_atom_site_aniso_U_23
_atom_site_aniso_U_13
_atom_site_aniso_U_12
F1 0.0760(8) 0.0396(6) 0.0520(7) 0.0117(5) 0.0229(6) 0.0235(5)
F2 0.0492(6) 0.0579(7) 0.0629(7) 0.0031(6) 0.0250(6) 0.0041(6)
F3 0.0873(9) 0.0541(7) 0.0409(6) -0.0151(5) 0.0110(6) 0.0086(7)
O1 0.0353(6) 0.0504(7) 0.0290(6) 0.0062(5) 0.0029(5) -0.0081(5)
O2 0.0647(9) 0.0574(8) 0.0387(7) 0.0181(6) -0.0076(6) -0.0128(7)
O3 0.0269(6) 0.0702(9) 0.0441(7) 0.0007(7) 0.0043(5) -0.0020(6)
C1 0.0304(7) 0.0340(8) 0.0266(7) -0.0001(6) 0.0008(6) -0.0050(6)
C2 0.0291(7) 0.0336(8) 0.0268(7) 0.0001(6) -0.0002(6) -0.0054(6)
C3 0.0369(8) 0.0292(8) 0.0307(8) -0.0020(6) -0.0026(7) -0.0034(7)
C4 0.0428(9) 0.0383(8) 0.0295(8) 0.0015(7) -0.0057(7) -0.0085(7)
C5 0.0262(7) 0.0392(8) 0.0323(8) -0.0044(7) 0.0019(6) -0.0045(7)
C6 0.0304(8) 0.0461(10) 0.0380(9) -0.0054(8) 0.0004(7) 0.0051(7)
C7 0.0332(9) 0.0516(10) 0.0466(10) -0.0017(8) -0.0101(8) 0.0083(8)
C8 0.0472(10) 0.0478(10) 0.0370(9) 0.0047(8) -0.0111(8) 0.0087(9)
C9 0.0501(10) 0.0351(8) 0.0259(8) -0.0001(6) -0.0027(7) -0.0002(7)
C10 0.0407(8) 0.0270(7) 0.0251(7) 0.0030(6) 0.0051(6) 0.0000(6)
C11 0.0355(8) 0.0295(7) 0.0321(8) 0.0018(6) 0.0027(6) -0.0044(7)
C12 0.0302(8) 0.0427(9) 0.0337(8) 0.0048(7) -0.0002(7) -0.0086(7)
C13 0.0404(9) 0.0386(9) 0.0458(10) 0.0005(8) -0.0069(8) 0.0036(8)
C14 0.0567(12) 0.0492(11) 0.0550(12) -0.0163(9) -0.0052(10) 0.0192(10)
C15 0.0526(10) 0.0353(9) 0.0336(9) 0.0032(7) 0.0118(8) 0.0026(8)

loop_
_atom_type_symbol
_atom_type_description
_atom_type_scat_dispersion_real
_atom_type_scat_dispersion_imag
_atom_type_scat_source
C C 0.0181 0.0091 'International Tables Vol C Tables 4.2.6.8 and 6.1.1.4'
H H 0.0000 0.0000 'International Tables Vol C Tables 4.2.6.8 and 6.1.1.4'
O O 0.0492 0.0322 'International Tables Vol C Tables 4.2.6.8 and 6.1.1.4'
F F 0.0727 0.0534 'International Tables Vol C Tables 4.2.6.8 and 6.1.1.4'

loop_
_geom_angle_atom_site_label_1
_geom_angle_atom_site_label_2
_geom_angle_atom_site_label_3
_geom_angle
C4 O1 C1 110.76(13)
C5 O3 C6 61.18(11)
O1 C1 C5 108.76(13)
O1 C1 C2 105.03(13)
C5 C1 C2 112.11(13)
O1 C1 H1 110.3
C5 C1 H1 110.3
C2 C1 H1 110.3
C3 C2 C12 115.22(14)
C3 C2 C1 101.49(13)
C12 C2 C1 116.81(14)
C3 C2 H2 107.6
C12 C2 H2 107.6
C1 C2 H2 107.6
C13 C3 C4 121.82(17)
C13 C3 C2 131.21(16)
C4 C3 C2 106.93(14)
O2 C4 O1 121.73(17)
O2 C4 C3 129.41(18)
O1 C4 C3 108.87(14)
O3 C5 C6 59.79(12)
O3 C5 C1 119.94(14)
C6 C5 C1 124.27(15)
O3 C5 H5 114.0
C6 C5 H5 114.0
C1 C5 H5 114.0
O3 C6 C5 59.03(11)
O3 C6 C14 112.45(17)
C5 C6 C14 123.18(16)
O3 C6 C7 116.61(16)
C5 C6 C7 116.79(16)
C14 C6 C7 115.70(18)
C6 C7 C8 110.76(15)
C6 C7 H7A 109.5
C8 C7 H7A 109.5
C6 C7 H7B 109.5
C8 C7 H7B 109.5
H7A C7 H7B 108.1
C9 C8 C7 115.34(16)
C9 C8 H8A 108.4
C7 C8 H8A 108.4
C9 C8 H8B 108.4
C7 C8 H8B 108.4
H8A C8 H8B 107.5
C10 C9 C8 127.61(16)
C10 C9 H9 116.2
C8 C9 H9 116.2
C9 C10 C15 118.61(16)
C9 C10 C11 125.82(15)
C15 C10 C11 115.47(15)
C10 C11 C12 116.78(14)
C10 C11 H11A 108.1
C12 C11 H11A 108.1
C10 C11 H11B 108.1
C12 C11 H11B 108.1
H11A C11 H11B 107.3
C2 C12 C11 115.20(14)
C2 C12 H12A 108.5
C11 C12 H12A 108.5
C2 C12 H12B 108.5
C11 C12 H12B 108.5
H12A C12 H12B 107.5
C3 C13 H13A 120.0
C3 C13 H13B 120.0
H13A C13 H13B 120.0
C6 C14 H14A 109.5
C6 C14 H14B 109.5
H14A C14 H14B 109.5
C6 C14 H14C 109.5
H14A C14 H14C 109.5
H14B C14 H14C 109.5
F1 C15 F3 105.38(15)
F1 C15 F2 106.71(17)
F3 C15 F2 105.85(15)
F1 C15 C10 113.54(14)
F3 C15 C10 113.75(17)
F2 C15 C10 111.02(15)

loop_
_geom_bond_atom_site_label_1
_geom_bond_atom_site_label_2
_geom_bond_distance
F1 C15 1.337(2)
F2 C15 1.350(2)
F3 C15 1.343(2)
O1 C4 1.357(2)
O1 C1 1.461(2)
O2 C4 1.204(2)
O3 C5 1.442(2)
O3 C6 1.453(2)
C1 C5 1.501(2)
C1 C2 1.544(2)
C1 H1 1.0000
C2 C3 1.507(2)
C2 C12 1.530(2)
C2 H2 1.0000
C3 C13 1.325(3)
C3 C4 1.488(2)
C5 C6 1.473(3)
C5 H5 1.0000
C6 C14 1.510(3)
C6 C7 1.515(3)
C7 C8 1.544(3)
C7 H7A 0.9900
C7 H7B 0.9900
C8 C9 1.504(3)
C8 H8A 0.9900
C8 H8B 0.9900
C9 C10 1.334(3)
C9 H9 0.9500
C10 C15 1.502(2)
C10 C11 1.513(2)
C11 C12 1.542(2)
C11 H11A 0.9900
C11 H11B 0.9900
C12 H12A 0.9900
C12 H12B 0.9900
C13 H13A 0.9500
C13 H13B 0.9500
C14 H14A 0.9800
C14 H14B 0.9800
C14 H14C 0.9800

loop_
_geom_torsion_atom_site_label_1
_geom_torsion_atom_site_label_2
_geom_torsion_atom_site_label_3
_geom_torsion_atom_site_label_4
_geom_torsion
C4 O1 C1 C5 141.48(15)
C4 O1 C1 C2 21.30(17)
O1 C1 C2 C3 -25.88(15)
C5 C1 C2 C3 -143.82(14)
O1 C1 C2 C12 -152.04(13)
C5 C1 C2 C12 90.03(17)
C12 C2 C3 C13 -28.2(3)
C1 C2 C3 C13 -155.38(19)
C12 C2 C3 C4 149.39(15)
C1 C2 C3 C4 22.19(16)
C1 O1 C4 O2 173.01(16)
C1 O1 C4 C3 -6.98(18)
C13 C3 C4 O2 -12.8(3)
C2 C3 C4 O2 169.38(18)
C13 C3 C4 O1 167.23(16)
C2 C3 C4 O1 -10.63(18)
C6 O3 C5 C1 114.62(18)
O1 C1 C5 O3 57.1(2)
C2 C1 C5 O3 172.75(15)
O1 C1 C5 C6 128.98(16)
C2 C1 C5 C6 -115.33(17)
C5 O3 C6 C14 -116.27(17)
C5 O3 C6 C7 106.69(17)
C1 C5 C6 O3 -107.59(17)
O3 C5 C6 C14 98.0(2)
C1 C5 C6 C14 -9.6(3)
O3 C5 C6 C7 -106.39(18)
C1 C5 C6 C7 146.02(16)
O3 C6 C7 C8 -152.04(15)
C5 C6 C7 C8 -85.1(2)
C14 C6 C7 C8 72.3(2)
C6 C7 C8 C9 77.2(2)
C7 C8 C9 C10 -98.7(2)
C8 C9 C10 C15 -172.15(17)
C8 C9 C10 C11 4.0(3)
C9 C10 C11 C12 130.45(18)
C15 C10 C11 C12 -53.28(19)
C3 C2 C12 C11 178.84(14)
C1 C2 C12 C11 -62.2(2)
C10 C11 C12 C2 -53.5(2)
C9 C10 C15 F1 -105.8(2)
C11 C10 C15 F1 77.6(2)
C9 C10 C15 F3 14.7(2)
C11 C10 C15 F3 -161.87(14)
C9 C10 C15 F2 133.95(17)
C11 C10 C15 F2 -42.6(2)
